data_1561590
loop_
_publ_author_name
'Ogiwara, Naoki'
'Tomoda, Masahiro'
'Miyazaki, Shotaro'
'Weng, Zhewei'
'Takatsu, Hiroshi'
'Kageyama, Hiroshi'
'Misawa, Toshiyuki'
'Ito, Takeru'
'Uchida, Sayaka'

_publ_section_title
;
 Integrating molecular design and crystal engineering approaches in
 non-humidified intermediate-temperature proton conductors based on a
 Dawson-type polyoxometalate and poly(ethylene glycol) derivatives.
;
_journal_issue 17
_journal_name_full Nanoscale
_journal_page_first 8049
_journal_page_last 8057
_journal_paper_doi 10.1039/d1nr01220g
_journal_volume 13
_journal_year 2021
_chemical_formula_moiety 'Cs2 O62 P2 W18, 3(Cs)'
_chemical_formula_sum 'Cs5 O62 P2 W18'
_chemical_formula_weight 5027.79
_space_group_crystal_system monoclinic
_space_group_IT_number 14
_space_group_name_Hall '-P 2ybc'
_space_group_name_H-M_alt 'P 1 21/c 1'
_atom_sites_solution_primary dual
_audit_creation_date 2020-11-28
_audit_creation_method
;
Olex2 1.3
(compiled 2020.07.31 svn.rc2a77460 for OlexSys, GUI svn.r6145)
;
_audit_update_record
;
2020-12-29 deposited with the CCDC.	2021-04-08 downloaded from the CCDC.
;
_cell_angle_alpha 90
_cell_angle_beta 105.688(8)
_cell_angle_gamma 90
_cell_formula_units_Z 4
_cell_length_a 17.261(5)
_cell_length_b 30.571(8)
_cell_length_c 28.331(8)
_cell_measurement_reflns_used 38340
_cell_measurement_temperature 153
_cell_measurement_theta_max 30.6670
_cell_measurement_theta_min 1.7313
_cell_volume 14393(7)
_computing_cell_refinement 'CrystalClear (Rigaku Inc., 2007)'
_computing_data_collection 'CrystalClear (Rigaku Inc., 2007)'
_computing_data_reduction 'CrystalClear (Rigaku Inc., 2007)'
_computing_molecular_graphics 'Olex2 1.3 (Dolomanov et al., 2009)'
_computing_publication_material 'Olex2 1.3 (Dolomanov et al., 2009)'
_computing_structure_refinement 'SHELXL 2018/3 (Sheldrick, 2015)'
_computing_structure_solution 'SHELXT  (Sheldrick, 2015)'
_diffrn_ambient_temperature 153
_diffrn_measured_fraction_theta_full 0.989
_diffrn_measured_fraction_theta_max 0.989
_diffrn_measurement_device_type 'Rigaku Saturn70 RC'
_diffrn_radiation_type MoK\a
_diffrn_radiation_wavelength 0.71075
_diffrn_reflns_av_R_equivalents 0.1588
_diffrn_reflns_av_unetI/netI 0.1174
_diffrn_reflns_Laue_measured_fraction_full 0.989
_diffrn_reflns_Laue_measured_fraction_max 0.989
_diffrn_reflns_limit_h_max 20
_diffrn_reflns_limit_h_min -20
_diffrn_reflns_limit_k_max 34
_diffrn_reflns_limit_k_min -36
_diffrn_reflns_limit_l_max 33
_diffrn_reflns_limit_l_min -33
_diffrn_reflns_number 109230
_diffrn_reflns_point_group_measured_fraction_full 0.989
_diffrn_reflns_point_group_measured_fraction_max 0.989
_diffrn_reflns_theta_full 25.000
_diffrn_reflns_theta_max 25.000
_diffrn_reflns_theta_min 1.656
_exptl_absorpt_coefficient_mu 15.633
_exptl_absorpt_correction_T_max 1
_exptl_absorpt_correction_T_min 0.2720
_exptl_absorpt_correction_type multi-scan
_exptl_absorpt_process_details 'REQAB (Rigaku, 1998)'
_exptl_crystal_colour 'clear whitish white'
_exptl_crystal_colour_lustre clear
_exptl_crystal_colour_modifier whitish
_exptl_crystal_colour_primary white
_exptl_crystal_density_diffrn 2.320
_exptl_crystal_description block
_exptl_crystal_F_000 8532
_exptl_crystal_size_max 0.20
_exptl_crystal_size_mid 0.15
_exptl_crystal_size_min 0.12
_refine_diff_density_max 5.999
_refine_diff_density_min -6.575
_refine_diff_density_rms 0.588
_refine_ls_extinction_method none
_refine_ls_goodness_of_fit_ref 1.582
_refine_ls_hydrogen_treatment undef
_refine_ls_matrix_type full
_refine_ls_number_parameters 794
_refine_ls_number_reflns 25084
_refine_ls_number_restraints 2263
_refine_ls_restrained_S_all 1.537
_refine_ls_R_factor_all 0.1981
_refine_ls_R_factor_gt 0.1740
_refine_ls_shift/su_max 0.000
_refine_ls_shift/su_mean 0.000
_refine_ls_structure_factor_coef Fsqd
_refine_ls_weighting_details 'w=1/[\s^2^(Fo^2^)+(0.2000P)^2^] where P=(Fo^2^+2Fc^2^)/3'
_refine_ls_weighting_scheme calc
_refine_ls_wR_factor_gt 0.4477
_refine_ls_wR_factor_ref 0.4733
_reflns_Friedel_coverage 0.000
_reflns_number_gt 16627
_reflns_number_total 25084
_reflns_threshold_expression 'I > 2\s(I)'
_cod_data_source_file d1nr01220g2.cif
_cod_data_source_block shelxl_sq
_cod_depositor_comments 'Adding full bibliography for 1561588--1561590.cif.'
_cod_database_code 1561590
_shelx_shelxl_version_number 2018/3
_shelx_space_group_comment
;
The symmetry employed for this shelxl refinement is uniquely defined
by the following loop, which should always be used as a source of
symmetry information in preference to the above space-group names.
They are only intended as comments.
;
_shelx_estimated_absorpt_t_max 0.146
_shelx_estimated_absorpt_t_min 0.146
_olex2_refinement_description
;
1. Restrained distances
 W16-O42 \\sim W18-O42 \\sim W18-O3 \\sim W20-O3 \\sim W20-O27 \\sim W16-O27
 with sigma of 0.02
 W9-O11 \\sim O11-W19
 with sigma of 0.02
2. Rigid bond restraints
 All non-hydrogen atoms
 with sigma for 1-2 distances of 0.01 and sigma for 1-3 distances of 0.01
3. Uiso/Uaniso restraints and constraints
All non-hydrogen atoms have similar U: within 2A with sigma of 0.04 and sigma
for terminal atoms of 0.08 within 2A
Uanis(O11) \\sim Ueq: with sigma of 0.01 and sigma for terminal atoms of 0.02
Uanis(O20) \\sim Ueq, Uanis(O42) \\sim Ueq: with sigma of 0.01 and sigma for
terminal atoms of 0.02
4. Rigid body (RIGU) restrains
 All non-hydrogen atoms
 with sigma for 1-2 distances of 0.004 and sigma for 1-3 distances of 0.004
5. Others
 Sof(Cs8)=1-FVAR(1)
 Sof(Cs1)=FVAR(1)
 Fixed Sof: Cs3(0.5) Cs5(0.5) Cs6(0.5) Cs7(0.5)
 Fixed X: O4(0.130509) O53(0.089609)
 Fixed Y: O4(0.69499) O53(0.46187)
 Fixed Z: O4(0.25023) O53(0.1741)
6.a Everything fixed:
 O4, O53
;
_smtbx_masks_void_probe_radius 1.2
_smtbx_masks_void_truncation_radius 1.2
_platon_squeeze_void_probe_radius 1.20
_olex2_submission_special_instructions 'No special instructions were received'

loop_
_space_group_symop_operation_xyz
'x, y, z'
'-x, y+1/2, -z+1/2'
'-x, -y, -z'
'x, -y-1/2, z-1/2'

loop_
_atom_site_label
_atom_site_type_symbol
_atom_site_fract_x
_atom_site_fract_y
_atom_site_fract_z
_atom_site_U_iso_or_equiv
_atom_site_adp_type
_atom_site_occupancy
_atom_site_site_symmetry_order
_atom_site_calc_flag
_atom_site_refinement_flags_posn
_atom_site_refinement_flags_adp
_atom_site_refinement_flags_occupancy
_atom_site_disorder_assembly
_atom_site_disorder_group
W1 W 0.46516(10) 0.60369(5) 0.24722(7) 0.0610(5) Uani 1 1 d . U . . .
W2 W 0.35497(11) 0.49954(5) 0.23623(7) 0.0633(5) Uani 1 1 d . U . . .
W3 W 0.04106(11) 0.60202(5) 0.17512(7) 0.0636(5) Uani 1 1 d . U . . .
W4 W 0.15261(12) 0.49811(5) 0.20494(10) 0.0791(6) Uani 1 1 d . U . . .
W5 W 0.14072(11) 0.69748(5) 0.18288(8) 0.0668(5) Uani 1 1 d . U . . .
W7 W 0.46088(12) 0.61403(8) 0.37788(8) 0.0816(6) Uani 1 1 d . U . . .
W8 W 0.13695(14) 0.70796(8) 0.31375(9) 0.0949(8) Uani 1 1 d . U . . .
W9 W 0.25240(15) 0.65530(11) 0.09899(9) 0.1065(9) Uani 1 1 d D U . . .
W10 W 0.15194(14) 0.51094(10) 0.33716(12) 0.1113(10) Uani 1 1 d . U . . .
W11 W 0.35228(12) 0.51057(8) 0.36849(9) 0.0855(7) Uani 1 1 d . U . . .
W12 W 0.36322(12) 0.69832(6) 0.22172(10) 0.0825(6) Uani 1 1 d . U . . .
W13 W 0.35695(14) 0.70767(8) 0.35210(11) 0.1058(9) Uani 1 1 d . U . . .
W14 W 0.15181(16) 0.55812(10) 0.09108(9) 0.1051(9) Uani 1 1 d . U . . .
W15 W 0.03780(13) 0.61400(9) 0.30624(9) 0.0912(7) Uani 1 1 d . U . . .
W16 W 0.14653(19) 0.58895(18) 0.43510(11) 0.1625(16) Uani 1 1 d D U . . .
W18 W 0.2461(2) 0.68190(16) 0.44314(10) 0.1675(17) Uani 1 1 d D U . . .
W19 W 0.35738(15) 0.56166(11) 0.12483(8) 0.1029(9) Uani 1 1 d D U . . .
W20 W 0.34939(19) 0.58719(16) 0.46881(9) 0.1505(16) Uani 1 1 d D U . . .
Cs1 Cs 0.2469(7) 0.5775(4) 0.6988(6) 0.149(5) Uani 0.55(2) 1 d . U P A 1
Cs2 Cs 0.3130(2) 0.26791(15) 0.3679(2) 0.1277(17) Uani 1 1 d . . . . .
Cs3 Cs 0.2528(3) 0.57755(18) 0.8501(3) 0.0773(17) Uani 0.5 1 d . . P . .
Cs4 Cs 0.8034(3) 0.78470(18) 0.4215(2) 0.1250(15) Uani 1 1 d . . . . .
Cs5 Cs 0.5487(5) 0.5161(4) 0.4811(3) 0.129(3) Uani 0.5 1 d . U P . .
Cs6 Cs 0.2276(6) 0.5727(3) 0.5822(3) 0.117(3) Uani 0.5 1 d . U P . .
Cs7 Cs 0.2851(8) 0.5642(4) -0.0182(3) 0.144(4) Uani 0.5 1 d . U P . .
Cs8 Cs 0.2535(5) 0.5537(4) 0.7256(5) 0.096(4) Uani 0.45(2) 1 d . U P A 2
P1 P 0.2510(6) 0.5999(3) 0.2087(4) 0.0535(18) Uani 1 1 d . U . . .
P2 P 0.2486(8) 0.6132(5) 0.3456(4) 0.079(2) Uani 1 1 d . U . . .
O1 O 0.415(2) 0.4571(10) 0.2461(14) 0.091(6) Uani 1 1 d . U . . .
O2 O 0.5682(18) 0.5935(9) 0.2530(15) 0.085(6) Uani 1 1 d . U . . .
O3 O 0.325(3) 0.6450(11) 0.4882(12) 0.187(6) Uani 1 1 d D U . . .
O4 O 0.130509 0.694990 0.250230 0.038 Uani 1 1 d . U . . .
O5 O 0.1605(16) 0.5002(12) 0.2739(14) 0.090(4) Uani 1 1 d . U . . .
O6 O 0.3768(19) 0.6993(10) 0.2887(14) 0.088(4) Uani 1 1 d . U . . .
O7 O 0.4725(17) 0.6178(10) 0.3109(12) 0.072(4) Uani 1 1 d . U . . .
O8 O 0.3383(17) 0.5015(9) 0.3001(12) 0.069(4) Uani 1 1 d . U . . .
O9 O 0.2581(18) 0.4724(8) 0.2183(14) 0.084(4) Uani 1 1 d . U . . .
O10 O 0.068(2) 0.5894(12) 0.1160(12) 0.086(5) Uani 1 1 d . U . . .
O11 O 0.345(2) 0.6195(9) 0.0834(15) 0.115(4) Uani 1 1 d D U . . .
O12 O 0.256(2) 0.5344(14) 0.0860(11) 0.100(4) Uani 1 1 d . U . . .
O13 O 0.420(2) 0.5915(12) 0.1732(12) 0.086(5) Uani 1 1 d . U . . .
O14 O 0.424(2) 0.4801(14) 0.4045(14) 0.101(5) Uani 1 1 d . U . . .
O15 O -0.0603(17) 0.5891(8) 0.1447(11) 0.067(5) Uani 1 1 d . U . . .
O16 O -0.055(2) 0.6047(16) 0.3044(19) 0.125(7) Uani 1 1 d . U . . .
O17 O 0.557(2) 0.6057(12) 0.4130(13) 0.097(5) Uani 1 1 d . U . . .
O18 O 0.3286(15) 0.6282(8) 0.2329(9) 0.054(3) Uani 1 1 d . U . . .
O19 O 0.2493(19) 0.5929(10) 0.1485(11) 0.073(3) Uani 1 1 d . U . . .
O20 O 0.1813(18) 0.6794(11) 0.1241(11) 0.078(4) Uani 1 1 d . U . . .
O21 O 0.3222(18) 0.6758(10) 0.1524(12) 0.080(4) Uani 1 1 d . U . . .
O22 O 0.349(2) 0.5131(11) 0.1684(12) 0.085(5) Uani 1 1 d . U . . .
O23 O 0.1595(15) 0.5117(12) 0.1368(13) 0.088(4) Uani 1 1 d . U . . .
O24 O 0.244(2) 0.6149(16) 0.3984(12) 0.107(3) Uani 1 1 d . U . . .
O25 O 0.423(2) 0.6091(15) 0.4349(12) 0.111(4) Uani 1 1 d . U . . .
O26 O 0.166(3) 0.7000(18) 0.3848(14) 0.143(6) Uani 1 1 d . U . . .
O27 O 0.2473(7) 0.5688(19) 0.4792(13) 0.174(5) Uani 1 1 d D U . . .
O28 O 0.2490(19) 0.4825(13) 0.3622(15) 0.101(4) Uani 1 1 d . U . . .
O29 O 0.2498(17) 0.5632(10) 0.3341(9) 0.068(3) Uani 1 1 d . U . . .
O30 O 0.1779(16) 0.6367(10) 0.3191(8) 0.065(3) Uani 1 1 d . U . . .
O31 O 0.3247(17) 0.6355(10) 0.3425(10) 0.073(3) Uani 1 1 d . U . . .
O32 O 0.4154(18) 0.5567(10) 0.3648(11) 0.072(4) Uani 1 1 d . U . . .
O33 O 0.0757(19) 0.5552(13) 0.3045(15) 0.098(5) Uani 1 1 d . U . . .
O34 O 0.0816(17) 0.5419(10) 0.1979(14) 0.081(5) Uani 1 1 d . U . . .
O35 O 0.4564(17) 0.6628(10) 0.2334(13) 0.077(4) Uani 1 1 d . U . . .
O36 O 0.0414(15) 0.6612(8) 0.1639(9) 0.058(4) Uani 1 1 d . U . . .
O37 O 0.0402(19) 0.6757(13) 0.3127(12) 0.088(4) Uani 1 1 d . U . . .
O38 O 0.2502(15) 0.5534(8) 0.2302(10) 0.059(3) Uani 1 1 d . U . . .
O39 O 0.1807(15) 0.6222(8) 0.2122(10) 0.053(3) Uani 1 1 d . U . . .
O40 O 0.2530(15) 0.7077(8) 0.2110(11) 0.062(4) Uani 1 1 d . U . . .
O41 O 0.435(3) 0.5463(19) 0.1002(15) 0.132(7) Uani 1 1 d . U . . .
O42 O 0.152(3) 0.6508(8) 0.451(3) 0.209(5) Uani 1 1 d D U . . .
O43 O 0.095(3) 0.5342(18) 0.0438(14) 0.130(7) Uani 1 1 d . U . . .
O44 O 0.4278(16) 0.5499(8) 0.2568(11) 0.063(4) Uani 1 1 d . U . . .
O45 O 0.2519(18) 0.7181(10) 0.3155(13) 0.090(4) Uani 1 1 d . U . . .
O46 O 0.092(2) 0.7562(14) 0.3178(16) 0.120(7) Uani 1 1 d . U . . .
O47 O 0.3898(18) 0.7483(11) 0.2195(19) 0.117(7) Uani 1 1 d . U . . .
O48 O 0.1009(17) 0.7472(9) 0.1639(13) 0.075(6) Uani 1 1 d . U . . .
O49 O 0.338(2) 0.5345(17) 0.4275(13) 0.115(4) Uani 1 1 d . U . . .
O50 O 0.160(2) 0.5363(17) 0.3988(15) 0.123(5) Uani 1 1 d . U . . .
O51 O 0.396(2) 0.7608(13) 0.3721(19) 0.139(7) Uani 1 1 d . U . . .
O52 O 0.327(3) 0.6977(16) 0.4130(16) 0.135(5) Uani 1 1 d . U . . .
O53 O 0.089609 0.461870 0.174100 0.101 Uani 1 1 d . U . . .
O54 O 0.188(3) 0.6281(17) 0.0643(15) 0.119(4) Uani 1 1 d . U . . .
O55 O 0.078(3) 0.620(2) 0.3848(13) 0.155(6) Uani 1 1 d . U . . .
O56 O 0.253(3) 0.733(3) 0.482(2) 0.206(10) Uani 1 1 d . U . . .
O57 O 0.450(2) 0.6734(12) 0.3864(14) 0.104(4) Uani 1 1 d . U . . .
O58 O 0.405(3) 0.561(2) 0.5255(16) 0.169(9) Uani 1 1 d . U . . .
O59 O 0.080(3) 0.566(3) 0.4716(16) 0.179(7) Uani 1 1 d . U . . .
O60 O 0.089(2) 0.4662(15) 0.338(2) 0.137(7) Uani 1 1 d . U . . .
O61 O 0.246(3) 0.6996(13) 0.0397(13) 0.119(10) Uani 1 1 d . U . . .
O62 O 0.0361(11) 0.6061(8) 0.2286(9) 0.051(3) Uani 1 1 d . U . . .

loop_
_atom_site_aniso_label
_atom_site_aniso_U_11
_atom_site_aniso_U_22
_atom_site_aniso_U_33
_atom_site_aniso_U_23
_atom_site_aniso_U_13
_atom_site_aniso_U_12
W1 0.0512(10) 0.0574(9) 0.0766(11) 0.0151(8) 0.0207(8) 0.0047(7)
W2 0.0577(10) 0.0458(8) 0.0819(12) -0.0067(8) 0.0113(8) 0.0089(7)
W3 0.0606(11) 0.0533(9) 0.0713(11) -0.0027(8) 0.0081(8) 0.0053(7)
W4 0.0620(11) 0.0422(9) 0.1226(17) -0.0040(9) 0.0071(10) -0.0005(7)
W5 0.0616(11) 0.0508(9) 0.0849(13) 0.0159(8) 0.0147(9) 0.0083(7)
W7 0.0603(11) 0.1009(14) 0.0686(12) -0.0206(10) -0.0082(9) 0.0228(10)
W8 0.0740(13) 0.1042(16) 0.0872(14) -0.0396(12) -0.0112(10) 0.0372(11)
W9 0.0853(15) 0.168(2) 0.0750(14) 0.0578(15) 0.0362(12) 0.0407(15)
W10 0.0631(13) 0.141(2) 0.138(2) 0.0845(18) 0.0410(13) 0.0326(13)
W11 0.0635(12) 0.1066(15) 0.0901(14) 0.0503(12) 0.0271(10) 0.0331(11)
W12 0.0580(11) 0.0532(10) 0.1338(19) 0.0271(11) 0.0214(11) 0.0016(8)
W13 0.0670(13) 0.0916(15) 0.129(2) -0.0549(14) -0.0253(12) 0.0233(11)
W14 0.0981(17) 0.140(2) 0.0632(13) -0.0292(13) -0.0014(11) 0.0407(15)
W15 0.0686(13) 0.1292(19) 0.0790(14) 0.0329(13) 0.0253(10) 0.0347(12)
W16 0.104(2) 0.317(5) 0.0753(16) 0.065(2) 0.0384(15) 0.103(3)
W18 0.123(2) 0.276(4) 0.0750(16) -0.077(2) -0.0216(14) 0.107(2)
W19 0.0928(16) 0.165(2) 0.0553(11) 0.0022(13) 0.0271(10) 0.0538(16)
W20 0.110(2) 0.285(4) 0.0512(12) 0.0166(18) 0.0127(12) 0.106(3)
Cs1 0.208(11) 0.098(7) 0.186(11) 0.022(7) 0.129(9) 0.037(6)
Cs2 0.079(3) 0.107(3) 0.176(5) -0.009(3) 0.000(3) -0.004(2)
Cs3 0.060(3) 0.060(3) 0.122(5) 0.012(3) 0.042(3) 0.006(2)
Cs4 0.094(3) 0.140(4) 0.134(4) -0.018(3) 0.020(3) -0.009(3)
Cs5 0.096(5) 0.199(9) 0.076(4) 0.030(5) -0.001(3) 0.069(5)
Cs6 0.131(6) 0.158(8) 0.059(4) 0.044(4) 0.024(4) 0.052(6)
Cs7 0.193(10) 0.180(9) 0.059(4) 0.018(4) 0.032(5) -0.041(7)
Cs8 0.090(6) 0.088(7) 0.127(8) 0.014(6) 0.058(5) 0.016(4)
P1 0.063(4) 0.044(4) 0.055(4) 0.001(3) 0.019(4) 0.008(3)
P2 0.068(5) 0.113(5) 0.053(5) 0.010(5) 0.009(4) 0.041(4)
O1 0.083(11) 0.052(9) 0.122(17) 0.000(12) 0.003(15) 0.034(9)
O2 0.059(7) 0.043(11) 0.155(18) -0.028(15) 0.032(8) 0.007(7)
O3 0.174(12) 0.311(10) 0.051(10) -0.038(7) -0.009(8) 0.121(10)
O4 0.038 0.038 0.038 0.000 0.010 0.000
O5 0.029(11) 0.110(14) 0.116(5) 0.035(6) -0.005(6) 0.000(7)
O6 0.064(11) 0.061(11) 0.118(6) -0.012(7) -0.012(6) 0.024(10)
O7 0.062(10) 0.071(11) 0.075(6) 0.003(7) 0.003(6) 0.000(10)
O8 0.066(13) 0.057(11) 0.084(6) 0.027(6) 0.017(7) 0.010(7)
O9 0.078(6) 0.031(8) 0.124(10) 0.000(8) -0.003(7) 0.014(5)
O10 0.088(9) 0.095(14) 0.069(9) -0.008(8) 0.012(8) 0.011(10)
O11 0.116(9) 0.143(8) 0.092(7) 0.007(5) 0.038(7) 0.023(6)
O12 0.121(8) 0.143(11) 0.040(8) -0.022(7) 0.030(6) 0.030(7)
O13 0.086(9) 0.114(14) 0.073(6) 0.015(7) 0.048(7) 0.009(10)
O14 0.070(9) 0.130(9) 0.100(12) 0.066(9) 0.019(8) 0.032(7)
O15 0.062(7) 0.047(11) 0.074(13) 0.001(12) -0.013(7) 0.004(7)
O16 0.083(8) 0.159(17) 0.154(15) 0.06(2) 0.071(9) 0.039(9)
O17 0.070(7) 0.118(12) 0.078(11) -0.024(11) -0.025(7) 0.031(7)
O18 0.054(5) 0.051(6) 0.057(9) 0.009(6) 0.014(6) 0.010(5)
O19 0.085(8) 0.079(7) 0.054(6) -0.005(5) 0.017(6) 0.027(6)
O20 0.072(7) 0.094(8) 0.066(6) 0.035(6) 0.017(6) 0.012(7)
O21 0.074(9) 0.073(10) 0.101(7) 0.050(6) 0.038(6) 0.053(8)
O22 0.097(15) 0.084(10) 0.069(7) -0.023(7) 0.016(8) 0.039(8)
O23 0.022(10) 0.122(11) 0.104(7) -0.006(7) -0.010(7) 0.005(7)
O24 0.099(8) 0.163(9) 0.045(6) 0.008(6) -0.004(6) 0.040(7)
O25 0.095(9) 0.168(9) 0.051(8) -0.008(8) -0.013(7) 0.059(8)
O26 0.124(11) 0.224(15) 0.067(6) -0.058(7) 0.002(7) 0.108(12)
O27 0.123(8) 0.347(15) 0.056(8) 0.072(9) 0.030(7) 0.113(8)
O28 0.064(7) 0.127(10) 0.115(10) 0.079(9) 0.027(7) 0.026(6)
O29 0.069(7) 0.101(6) 0.039(9) 0.034(6) 0.022(7) 0.028(5)
O30 0.063(5) 0.095(7) 0.027(7) -0.003(6) -0.003(6) 0.029(5)
O31 0.066(5) 0.090(6) 0.046(9) -0.026(7) -0.012(6) 0.025(5)
O32 0.070(8) 0.083(7) 0.058(9) 0.017(6) 0.009(7) 0.020(6)
O33 0.063(8) 0.112(7) 0.117(11) 0.070(8) 0.021(10) 0.024(7)
O34 0.054(8) 0.065(6) 0.122(14) 0.034(8) 0.020(10) 0.012(6)
O35 0.056(7) 0.063(7) 0.113(10) 0.029(7) 0.022(8) 0.013(6)
O36 0.061(7) 0.053(6) 0.048(8) 0.015(6) -0.005(6) 0.000(6)
O37 0.074(8) 0.136(7) 0.071(10) 0.009(8) 0.048(8) 0.052(7)
O38 0.061(7) 0.044(6) 0.073(9) 0.011(6) 0.019(7) 0.019(4)
O39 0.051(5) 0.048(6) 0.064(9) 0.007(6) 0.020(6) 0.012(5)
O40 0.049(5) 0.051(8) 0.090(10) 0.008(9) 0.023(5) 0.002(5)
O41 0.116(10) 0.207(19) 0.084(11) -0.010(11) 0.048(8) 0.061(12)
O42 0.178(8) 0.275(8) 0.180(10) -0.001(7) 0.059(7) 0.083(7)
O43 0.125(13) 0.19(2) 0.067(11) -0.050(10) 0.012(13) 0.016(17)
O44 0.060(8) 0.051(6) 0.072(10) 0.016(7) 0.009(9) 0.007(6)
O45 0.067(6) 0.071(9) 0.107(11) -0.062(9) -0.020(5) 0.019(6)
O46 0.109(16) 0.122(8) 0.113(15) -0.068(12) 0.002(19) 0.058(9)
O47 0.042(11) 0.062(7) 0.220(17) 0.052(10) -0.011(18) 0.004(8)
O48 0.063(12) 0.056(8) 0.108(16) 0.051(10) 0.025(13) 0.003(8)
O49 0.088(9) 0.194(10) 0.063(7) 0.054(7) 0.018(7) 0.053(7)
O50 0.062(14) 0.209(10) 0.113(8) 0.091(9) 0.046(9) 0.045(9)
O51 0.069(16) 0.097(8) 0.20(2) -0.085(11) -0.054(15) 0.039(8)
O52 0.121(11) 0.159(14) 0.093(9) -0.082(10) -0.028(9) 0.049(11)
O53 0.101 0.101 0.101 0.000 0.027 0.000
O54 0.115(9) 0.165(10) 0.077(10) 0.037(6) 0.025(7) 0.039(7)
O55 0.123(10) 0.295(18) 0.068(6) 0.065(7) 0.062(7) 0.141(13)
O56 0.16(3) 0.311(17) 0.11(2) -0.12(2) -0.029(15) 0.112(12)
O57 0.077(9) 0.095(7) 0.106(10) -0.040(7) -0.034(8) 0.021(7)
O58 0.126(14) 0.29(2) 0.068(11) 0.040(11) -0.010(14) 0.05(2)
O59 0.123(11) 0.351(19) 0.064(11) 0.074(14) 0.027(7) 0.081(16)
O60 0.063(10) 0.130(13) 0.22(2) 0.113(12) 0.052(17) 0.038(10)
O61 0.21(3) 0.103(15) 0.063(11) 0.001(11) 0.080(15) 0.046(12)
O62 0.012(7) 0.069(10) 0.061(5) 0.029(6) -0.011(6) 0.001(8)

loop_
_atom_type_symbol
_atom_type_description
_atom_type_scat_dispersion_real
_atom_type_scat_dispersion_imag
_atom_type_scat_source
Cs Cs -0.3680 2.1192 'International Tables Vol C Tables 4.2.6.8 and 6.1.1.4'
O O 0.0106 0.0060 'International Tables Vol C Tables 4.2.6.8 and 6.1.1.4'
P P 0.1023 0.0942 'International Tables Vol C Tables 4.2.6.8 and 6.1.1.4'
W W -0.8490 6.8722 'International Tables Vol C Tables 4.2.6.8 and 6.1.1.4'

loop_
_geom_angle_atom_site_label_1
_geom_angle_atom_site_label_2
_geom_angle_atom_site_label_3
_geom_angle
_geom_angle_site_symmetry_1
_geom_angle_site_symmetry_3
_geom_angle_publ_flag
O2 W1 O7 98.7(16) . . ?
O2 W1 O13 98.8(16) . . ?
O2 W1 O18 170.7(13) . . ?
O2 W1 O35 102.3(13) . . ?
O2 W1 O44 102.5(13) . . ?
O7 W1 O13 162.5(12) . . ?
O7 W1 O18 84.1(11) . . ?
O7 W1 O35 87.7(15) . . ?
O13 W1 O18 78.7(11) . . ?
O35 W1 O13 88.5(15) . . ?
O35 W1 O18 68.9(11) . . ?
O44 W1 O7 89.9(13) . . ?
O44 W1 O13 86.4(14) . . ?
O44 W1 O18 86.3(10) . . ?
O44 W1 O35 155.2(12) . . ?
O1 W2 O8 96.4(16) . . ?
O1 W2 O9 100.1(15) . . ?
O1 W2 O22 101.7(17) . . ?
O1 W2 O38 168.0(16) . . ?
O1 W2 O44 104.4(15) . . ?
O8 W2 O22 161.9(11) . . ?
O8 W2 O38 75.1(10) . . ?
O8 W2 O44 86.7(12) . . ?
O9 W2 O8 85.2(15) . . ?
O9 W2 O22 91.2(16) . . ?
O9 W2 O38 71.1(10) . . ?
O9 W2 O44 155.0(11) . . ?
O22 W2 O38 86.9(11) . . ?
O22 W2 O44 89.2(14) . . ?
O44 W2 O38 83.9(10) . . ?
O10 W3 O34 87.1(15) . . ?
O10 W3 O39 88.7(12) . . ?
O15 W3 O10 88.5(15) . . ?
O15 W3 O34 99.5(12) . . ?
O15 W3 O36 100.6(11) . . ?
O15 W3 O39 176.3(12) . . ?
O34 W3 O39 82.8(10) . . ?
O36 W3 O10 91.9(14) . . ?
O36 W3 O34 159.9(12) . . ?
O36 W3 O39 77.1(9) . . ?
O62 W3 O10 167.0(13) . . ?
O62 W3 O15 100.7(13) . . ?
O62 W3 O34 82.3(14) . . ?
O62 W3 O36 95.3(12) . . ?
O62 W3 O39 82.4(9) . . ?
O5 W4 O9 90.6(14) . . ?
O5 W4 O23 164.5(15) . . ?
O5 W4 O38 79.6(12) . . ?
O9 W4 O23 88.5(14) . . ?
O9 W4 O38 70.9(10) . . ?
O23 W4 O38 85.5(12) . . ?
O34 W4 O5 86.9(16) . . ?
O34 W4 O9 155.6(13) . . ?
O34 W4 O23 87.5(15) . . ?
O34 W4 O38 84.8(12) . . ?
O53 W4 O5 114.9(10) . . ?
O53 W4 O9 106.6(9) . . ?
O53 W4 O23 80.2(9) . . ?
O53 W4 O34 96.4(11) . . ?
O53 W4 O38 165.5(7) . . ?
O4 W5 O20 156.7(8) . . ?
O4 W5 O36 86.8(8) . . ?
O4 W5 O39 74.3(6) . . ?
O20 W5 O39 84.0(10) . . ?
O36 W5 O20 95.1(12) . . ?
O36 W5 O39 73.4(9) . . ?
O40 W5 O4 87.0(9) . . ?
O40 W5 O20 81.5(13) . . ?
O40 W5 O36 155.0(10) . . ?
O40 W5 O39 81.5(10) . . ?
O48 W5 O4 102.0(12) . . ?
O48 W5 O20 100.5(14) . . ?
O48 W5 O36 99.7(12) . . ?
O48 W5 O39 172.2(11) . . ?
O48 W5 O40 105.3(13) . . ?
O7 W7 O31 85.7(11) . . ?
O17 W7 O7 103.7(17) . . ?
O17 W7 O25 89.8(17) . . ?
O17 W7 O31 167.9(14) . . ?
O17 W7 O32 105.0(15) . . ?
O17 W7 O57 100.9(15) . . ?
O25 W7 O7 166.1(14) . . ?
O25 W7 O31 81.4(12) . . ?
O25 W7 O32 82.8(17) . . ?
O32 W7 O7 90.5(12) . . ?
O32 W7 O31 82.2(11) . . ?
O57 W7 O7 96.3(17) . . ?
O57 W7 O25 84(2) . . ?
O57 W7 O31 70.1(12) . . ?
O57 W7 O32 150.7(14) . . ?
O4 W8 O26 157.3(11) . . ?
O4 W8 O30 78.0(6) . . ?
O4 W8 O37 93.0(9) . . ?
O4 W8 O45 81.5(10) . . ?
O26 W8 O30 79.8(14) . . ?
O26 W8 O45 90.8(18) . . ?
O37 W8 O26 86(2) . . ?
O37 W8 O30 76.4(12) . . ?
O37 W8 O45 158.3(13) . . ?
O45 W8 O30 81.9(12) . . ?
O46 W8 O4 110.7(15) . . ?
O46 W8 O26 92.0(19) . . ?
O46 W8 O30 166(2) . . ?
O46 W8 O37 92.2(19) . . ?
O46 W8 O45 109.4(19) . . ?
O11 W9 O19 81.0(12) . . ?
O11 W9 O61 92.5(14) . . ?
O20 W9 O11 167.6(14) . . ?
O20 W9 O19 88.1(12) . . ?
O20 W9 O21 83.9(14) . . ?
O20 W9 O61 99.4(14) . . ?
O21 W9 O11 89.0(15) . . ?
O21 W9 O19 84.1(12) . . ?
O21 W9 O61 109.0(16) . . ?
O54 W9 O11 93(2) . . ?
O54 W9 O19 79.2(17) . . ?
O54 W9 O20 91(2) . . ?
O54 W9 O21 162.8(18) . . ?
O54 W9 O61 88(2) . . ?
O61 W9 O19 165.4(13) . . ?
O5 W10 O29 80.8(12) . . ?
O5 W10 O33 83.3(16) . . ?
O5 W10 O50 163.5(17) . . ?
O28 W10 O5 89.2(16) . . ?
O28 W10 O29 75.4(13) . . ?
O28 W10 O33 159.7(14) . . ?
O28 W10 O50 90.4(17) . . ?
O33 W10 O29 84.8(12) . . ?
O50 W10 O29 83.2(14) . . ?
O50 W10 O33 91.5(18) . . ?
O60 W10 O5 95(2) . . ?
O60 W10 O28 97.5(16) . . ?
O60 W10 O29 171.6(16) . . ?
O60 W10 O33 101.9(15) . . ?
O60 W10 O50 102(2) . . ?
O8 W11 Cs5 154.6(8) . 3_666 ?
O8 W11 O28 88.9(15) . . ?
O8 W11 O29 78.9(10) . . ?
O14 W11 Cs5 40.7(15) . 3_666 ?
O14 W11 O8 114.2(17) . . ?
O14 W11 O28 109.0(16) . . ?
O14 W11 O29 166.7(18) . . ?
O14 W11 O32 96.3(16) . . ?
O14 W11 O49 85.9(18) . . ?
O28 W11 Cs5 96.8(10) . 3_666 ?
O28 W11 O29 72.6(12) . . ?
O29 W11 Cs5 126.4(7) . 3_666 ?
O32 W11 Cs5 97.1(9) . 3_666 ?
O32 W11 O8 88.1(13) . . ?
O32 W11 O28 153.4(13) . . ?
O32 W11 O29 80.9(12) . . ?
O32 W11 O49 88.4(18) . . ?
O49 W11 Cs5 45.5(10) . 3_666 ?
O49 W11 O8 159.9(13) . . ?
O49 W11 O28 85.4(19) . . ?
O49 W11 O29 81.0(12) . . ?
O6 W12 O18 80.7(12) . . ?
O6 W12 O21 156.5(14) . . ?
O6 W12 O35 88.0(14) . . ?
O6 W12 O40 90.3(14) . . ?
O21 W12 O18 77.1(10) . . ?
O35 W12 O18 71.2(11) . . ?
O35 W12 O21 91.8(13) . . ?
O40 W12 O18 82.7(10) . . ?
O40 W12 O21 79.7(12) . . ?
O40 W12 O35 153.7(12) . . ?
O47 W12 O6 94(2) . . ?
O47 W12 O18 174(2) . . ?
O47 W12 O21 108(2) . . ?
O47 W12 O35 108.4(14) . . ?
O47 W12 O40 97.9(14) . . ?
O6 W13 O31 81.9(12) . . ?
O6 W13 O52 162.7(17) . . ?
O6 W13 O57 93.6(15) . . ?
O45 W13 O6 84.0(15) . . ?
O45 W13 O31 85.9(12) . . ?
O45 W13 O52 94.1(18) . . ?
O45 W13 O57 157.1(15) . . ?
O51 W13 O6 106(2) . . ?
O51 W13 O31 167.7(16) . . ?
O51 W13 O45 104.3(14) . . ?
O51 W13 O52 92(2) . . ?
O51 W13 O57 98.2(14) . . ?
O52 W13 O31 80.8(16) . . ?
O57 W13 O31 71.3(12) . . ?
O57 W13 O52 81.4(18) . . ?
O10 W14 O19 89.3(12) . . ?
O10 W14 O54 87.7(15) . . ?
O12 W14 O10 162.0(14) . . ?
O12 W14 O19 73.2(13) . . ?
O12 W14 O54 89.1(17) . . ?
O19 W14 O54 66.6(13) . . ?
O23 W14 O10 92.4(15) . . ?
O23 W14 O12 83.0(15) . . ?
O23 W14 O19 87.7(12) . . ?
O23 W14 O54 154.3(14) . . ?
O43 W14 O10 100.5(19) . . ?
O43 W14 O12 97.4(19) . . ?
O43 W14 O19 168.3(19) . . ?
O43 W14 O23 98(2) . . ?
O43 W14 O54 107(2) . . ?
O16 W15 O30 171(2) . . ?
O16 W15 O33 100(2) . . ?
O16 W15 O37 99.9(19) . . ?
O16 W15 O55 95(2) . . ?
O16 W15 O62 101.8(19) . . ?
O33 W15 O30 86.5(12) . . ?
O33 W15 O55 95.4(18) . . ?
O33 W15 O62 77.5(13) . . ?
O37 W15 O30 73.0(11) . . ?
O37 W15 O33 159.5(14) . . ?
O37 W15 O55 79.5(19) . . ?
O37 W15 O62 101.5(11) . . ?
O55 W15 O30 77.8(14) . . ?
O55 W15 O62 162.5(11) . . ?
O62 W15 O30 85.7(8) . . ?
O27 W16 O24 76.6(11) . . ?
O27 W16 O50 82(2) . . ?
O42 W16 O24 77.2(15) . . ?
O42 W16 O27 100(3) . . ?
O42 W16 O50 156.8(19) . . ?
O50 W16 O24 81.0(15) . . ?
O55 W16 O24 82.3(16) . . ?
O55 W16 O27 158.3(19) . . ?
O55 W16 O42 70(3) . . ?
O55 W16 O50 99(2) . . ?
O55 W16 O59 105.3(19) . . ?
O59 W16 O24 172.2(15) . . ?
O59 W16 O27 95.7(15) . . ?
O59 W16 O42 104(3) . . ?
O59 W16 O50 99(3) . . ?
O3 W18 O24 76.2(11) . . ?
O26 W18 O3 159.7(15) . . ?
O26 W18 O24 83.5(15) . . ?
O26 W18 O42 79(3) . . ?
O42 W18 O3 95(3) . . ?
O42 W18 O24 75.5(15) . . ?
O52 W18 O3 89(2) . . ?
O52 W18 O24 83.5(16) . . ?
O52 W18 O26 89(2) . . ?
O52 W18 O42 157.0(19) . . ?
O52 W18 O56 97(3) . . ?
O56 W18 O3 99.6(19) . . ?
O56 W18 O24 176(2) . . ?
O56 W18 O26 101(2) . . ?
O56 W18 O42 105(3) . . ?
O11 W19 O19 81.3(12) . . ?
O12 W19 O11 95.9(18) . . ?
O12 W19 O19 71.1(12) . . ?
O13 W19 O11 87.0(17) . . ?
O13 W19 O12 156.7(13) . . ?
O13 W19 O19 86.5(13) . . ?
O13 W19 O22 92.2(15) . . ?
O22 W19 O11 167.2(13) . . ?
O22 W19 O12 79.9(15) . . ?
O22 W19 O19 85.9(12) . . ?
O41 W19 O11 89(2) . . ?
O41 W19 O12 109.0(19) . . ?
O41 W19 O13 94(2) . . ?
O41 W19 O19 169.9(19) . . ?
O41 W19 O22 104(2) . . ?
O3 W20 Cs5 142.1(8) . 3_666 ?
O3 W20 O24 75.2(13) . . ?
O3 W20 O27 87(3) . . ?
O3 W20 O49 157.4(13) . . ?
O24 W20 Cs5 140.8(11) . 3_666 ?
O25 W20 Cs5 100.5(11) . 3_666 ?
O25 W20 O3 93(2) . . ?
O25 W20 O24 85.2(14) . . ?
O25 W20 O27 158.4(12) . . ?
O25 W20 O49 87.7(17) . . ?
O27 W20 Cs5 92.9(13) . 3_666 ?
O27 W20 O24 73.7(13) . . ?
O27 W20 O49 85(2) . . ?
O49 W20 Cs5 59.4(9) . 3_666 ?
O49 W20 O24 82.4(14) . . ?
O58 W20 Cs5 37(2) . 3_666 ?
O58 W20 O3 105(2) . . ?
O58 W20 O24 165(2) . . ?
O58 W20 O25 110(2) . . ?
O58 W20 O27 91(2) . . ?
O58 W20 O49 96(2) . . ?
W11 Cs5 Cs6 96.19(15) 3_666 3_666 ?
W20 Cs5 W11 55.11(11) 3_666 3_666 ?
W20 Cs5 Cs6 52.54(14) 3_666 3_666 ?
Cs5 Cs5 W11 67.5(3) 3_666 3_666 ?
Cs5 Cs5 W20 78.5(4) 3_666 3_666 ?
Cs5 Cs5 Cs6 125.7(6) 3_666 3_666 ?
Cs5 Cs5 O14 59.3(8) 3_666 3_666 ?
Cs5 Cs5 O14 73.1(8) 3_666 . ?
Cs5 Cs5 O17 136.0(8) 3_666 . ?
Cs5 Cs5 O25 93.3(9) 3_666 . ?
Cs5 Cs5 O32 101.0(6) 3_666 . ?
Cs5 Cs5 O49 60.5(7) 3_666 . ?
Cs5 Cs5 O49 77.9(8) 3_666 3_666 ?
Cs5 Cs5 O58 85.7(15) 3_666 3_666 ?
O14 Cs5 W11 135.7(8) . 3_666 ?
O14 Cs5 W11 20.1(6) 3_666 3_666 ?
O14 Cs5 W20 98.4(8) . 3_666 ?
O14 Cs5 W20 73.4(7) 3_666 3_666 ?
O14 Cs5 Cs6 90.7(8) . 3_666 ?
O14 Cs5 Cs6 116.1(6) 3_666 3_666 ?
O14 Cs5 O14 132.4(8) . 3_666 ?
O14 Cs5 O17 90.9(9) . . ?
O14 Cs5 O17 122.8(10) 3_666 . ?
O14 Cs5 O25 104.6(9) 3_666 . ?
O14 Cs5 O25 76.7(10) . . ?
O14 Cs5 O32 44.3(8) . . ?
O14 Cs5 O32 142.2(8) 3_666 . ?
O14 Cs5 O49 45.2(10) 3_666 3_666 ?
O14 Cs5 O49 42.6(11) . . ?
O14 Cs5 O49 127.2(13) . 3_666 ?
O14 Cs5 O49 106.3(9) 3_666 . ?
O17 Cs5 W11 131.8(6) . 3_666 ?
O17 Cs5 W20 145.3(7) . 3_666 ?
O17 Cs5 Cs6 94.3(7) . 3_666 ?
O17 Cs5 O25 42.7(10) . . ?
O17 Cs5 O32 47.7(7) . . ?
O17 Cs5 O49 79.8(9) . . ?
O25 Cs5 W11 124.0(6) . 3_666 ?
O25 Cs5 W20 171.4(9) . 3_666 ?
O25 Cs5 Cs6 133.6(7) . 3_666 ?
O25 Cs5 O32 40.5(7) . . ?
O32 Cs5 W11 162.2(5) . 3_666 ?
O32 Cs5 W20 138.3(6) . 3_666 ?
O32 Cs5 Cs6 101.6(5) . 3_666 ?
O49 Cs5 W11 25.2(8) 3_666 3_666 ?
O49 Cs5 W11 123.1(6) . 3_666 ?
O49 Cs5 W20 32.1(10) 3_666 3_666 ?
O49 Cs5 W20 128.2(9) . 3_666 ?
O49 Cs5 Cs6 132.2(8) . 3_666 ?
O49 Cs5 Cs6 72.0(7) 3_666 3_666 ?
O49 Cs5 O17 138.4(11) 3_666 . ?
O49 Cs5 O25 148.7(11) 3_666 . ?
O49 Cs5 O25 43.8(11) . . ?
O49 Cs5 O32 41.6(7) . . ?
O49 Cs5 O32 170.3(12) 3_666 . ?
O49 Cs5 O49 138.4(5) 3_666 . ?
O58 Cs5 W11 81.1(10) 3_666 3_666 ?
O58 Cs5 W20 26.0(10) 3_666 3_666 ?
O58 Cs5 Cs6 40.0(14) 3_666 3_666 ?
O58 Cs5 O14 98.6(13) 3_666 3_666 ?
O58 Cs5 O14 76.6(14) 3_666 . ?
O58 Cs5 O17 131.0(14) 3_666 . ?
O58 Cs5 O25 152.3(12) 3_666 . ?
O58 Cs5 O32 112.5(12) 3_666 . ?
O58 Cs5 O49 57.9(13) 3_666 3_666 ?
O58 Cs5 O49 115.0(16) 3_666 . ?
O27 Cs6 Cs5 52.0(6) . 3_666 ?
O27 Cs6 O59 51.2(8) . . ?
O59 Cs6 Cs5 94.9(9) . 3_666 ?
Cs3 Cs7 O41 145.6(7) 1_554 . ?
Cs3 Cs7 O54 127.3(7) 1_554 . ?
O11 Cs7 Cs3 140.5(7) . 1_554 ?
O11 Cs7 O12 55.6(10) . . ?
O11 Cs7 O41 45.1(8) . . ?
O11 Cs7 O54 43.2(10) . . ?
O12 Cs7 Cs3 160.2(8) . 1_554 ?
O12 Cs7 O41 51.4(10) . . ?
O12 Cs7 O54 51.6(9) . . ?
O41 Cs7 O54 80.3(8) . . ?
O18 P1 O19 106.5(16) . . ?
O38 P1 O18 115.2(15) . . ?
O38 P1 O19 106.2(16) . . ?
O39 P1 O18 110.3(15) . . ?
O39 P1 O19 110.2(16) . . ?
O39 P1 O38 108.4(15) . . ?
O24 P2 O29 104(2) . . ?
O30 P2 O24 103.5(18) . . ?
O30 P2 O29 115.8(19) . . ?
O30 P2 O31 112(2) . . ?
O31 P2 O24 109(2) . . ?
O31 P2 O29 111.7(16) . . ?
W20 O3 W18 120.7(16) . . ?
W8 O4 W5 162.97(11) . . ?
W10 O5 W4 168.3(19) . . ?
W12 O6 W13 161.8(17) . . ?
W1 O7 W7 160.5(18) . . ?
W11 O8 W2 163.3(18) . . ?
W2 O9 W4 128.4(14) . . ?
W3 O10 W14 141.2(19) . . ?
W9 O11 W19 107.0(18) . . ?
W9 O11 Cs7 112.4(17) . . ?
W19 O11 Cs7 91.0(13) . . ?
W14 O12 W19 119.3(17) . . ?
W14 O12 Cs7 109.3(14) . . ?
W19 O12 Cs7 93.0(14) . . ?
W19 O13 W1 150.4(19) . . ?
W11 O14 Cs5 123(2) . . ?
W11 O14 Cs5 119(2) . 3_666 ?
Cs5 O14 Cs5 47.6(8) . 3_666 ?
W7 O17 Cs5 105.8(18) . . ?
W12 O18 W1 92.0(9) . . ?
P1 O18 W1 125.4(14) . . ?
P1 O18 W12 132.7(14) . . ?
W14 O19 W9 94.8(11) . . ?
W14 O19 W19 95.6(10) . . ?
W19 O19 W9 90.7(11) . . ?
P1 O19 W9 119.4(16) . . ?
P1 O19 W14 125.6(18) . . ?
P1 O19 W19 122.3(15) . . ?
W9 O20 W5 151.7(17) . . ?
W9 O21 W12 158.2(17) . . ?
W2 O22 W19 142.2(17) . . ?
W14 O23 W4 143(2) . . ?
W16 O24 W18 88.0(13) . . ?
W16 O24 W20 89.2(13) . . ?
W18 O24 W20 87.9(12) . . ?
P2 O24 W16 131(3) . . ?
P2 O24 W18 123(3) . . ?
P2 O24 W20 124(2) . . ?
W7 O25 W20 152(2) . . ?
W7 O25 Cs5 93.3(13) . . ?
W20 O25 Cs5 87.5(14) . . ?
W18 O26 W8 148(2) . . ?
W16 O27 Cs6 107.0(13) . . ?
W20 O27 W16 120.0(16) . . ?
W20 O27 Cs6 118.5(16) . . ?
W10 O28 W11 122.8(19) . . ?
W10 O29 W11 89.3(10) . . ?
P2 O29 W10 127.5(15) . . ?
P2 O29 W11 128.4(17) . . ?
W8 O30 W15 89.1(9) . . ?
P2 O30 W8 135.5(19) . . ?
P2 O30 W15 126.9(19) . . ?
W13 O31 W7 92.0(11) . . ?
P2 O31 W7 128.9(19) . . ?
P2 O31 W13 128.5(16) . . ?
W7 O32 Cs5 90.6(10) . . ?
W11 O32 W7 158.0(19) . . ?
W11 O32 Cs5 85.7(10) . . ?
W15 O33 W10 146(3) . . ?
W4 O34 W3 152.6(18) . . ?
W1 O35 W12 127.9(16) . . ?
W3 O36 W5 123.0(13) . . ?
W15 O37 W8 120.3(13) . . ?
W4 O38 W2 89.6(8) . . ?
P1 O38 W2 124.6(15) . . ?
P1 O38 W4 128.3(15) . . ?
W3 O39 W5 86.4(8) . . ?
P1 O39 W3 127.9(16) . . ?
P1 O39 W5 126.1(15) . . ?
W12 O40 W5 156.5(17) . . ?
W19 O41 Cs7 84.2(16) . . ?
W16 O42 W18 116.0(17) . . ?
W1 O44 W2 152.5(16) . . ?
W13 O45 W8 143(2) . . ?
W11 O49 W20 145(3) . . ?
W11 O49 Cs5 87.5(12) . . ?
W11 O49 Cs5 109.3(16) . 3_666 ?
W20 O49 Cs5 87.2(14) . . ?
W20 O49 Cs5 88.5(12) . 3_666 ?
Cs5 O49 Cs5 41.6(5) 3_666 . ?
W10 O50 W16 147(2) . . ?
W18 O52 W13 147(2) . . ?
W9 O54 W14 119(2) . . ?
W9 O54 Cs7 108(2) . . ?
W14 O54 Cs7 86.1(14) . . ?
W16 O55 W15 135(2) . . ?
W7 O57 W13 124.5(16) . . ?
W20 O58 Cs5 117(3) . 3_666 ?
W16 O59 Cs6 94(2) . . ?
W3 O62 W15 175.9(13) . . ?

loop_
_geom_bond_atom_site_label_1
_geom_bond_atom_site_label_2
_geom_bond_distance
_geom_bond_site_symmetry_2
_geom_bond_publ_flag
W1 O2 1.77(3) . ?
W1 O7 1.82(3) . ?
W1 O13 2.06(4) . ?
W1 O18 2.40(2) . ?
W1 O35 1.85(3) . ?
W1 O44 1.81(3) . ?
W2 O1 1.63(3) . ?
W2 O8 1.91(3) . ?
W2 O9 1.81(3) . ?
W2 O22 1.94(3) . ?
W2 O38 2.42(2) . ?
W2 O44 1.97(3) . ?
W3 O10 1.90(3) . ?
W3 O15 1.77(3) . ?
W3 O34 2.01(3) . ?
W3 O36 1.84(2) . ?
W3 O39 2.43(3) . ?
W3 O62 1.55(3) . ?
W4 O5 1.92(4) . ?
W4 O9 1.92(3) . ?
W4 O23 2.01(4) . ?
W4 O34 1.79(3) . ?
W4 O38 2.36(3) . ?
W4 O53 1.6309(19) . ?
W5 O4 1.965(2) . ?
W5 O20 2.05(3) . ?
W5 O36 1.99(3) . ?
W5 O39 2.48(2) . ?
W5 O40 1.91(3) . ?
W5 O48 1.69(3) . ?
W7 O7 1.97(3) . ?
W7 O17 1.70(3) . ?
W7 O25 1.91(4) . ?
W7 O31 2.39(3) . ?
W7 O32 1.91(3) . ?
W7 O57 1.85(3) . ?
W8 O4 1.816(2) . ?
W8 O26 1.95(4) . ?
W8 O30 2.28(3) . ?
W8 O37 1.93(4) . ?
W8 O45 2.00(3) . ?
W8 O46 1.68(3) . ?
W9 O11 2.08(3) . ?
W9 O19 2.38(3) . ?
W9 O20 1.74(3) . ?
W9 O21 1.77(4) . ?
W9 O54 1.51(5) . ?
W9 O61 2.14(4) . ?
W10 O5 1.87(4) . ?
W10 O28 1.85(3) . ?
W10 O29 2.34(3) . ?
W10 O33 1.94(3) . ?
W10 O50 1.88(5) . ?
W10 O60 1.75(4) . ?
W11 Cs5 4.219(8) 3_666 ?
W11 O8 1.91(3) . ?
W11 O14 1.66(3) . ?
W11 O28 1.94(3) . ?
W11 O29 2.39(3) . ?
W11 O32 1.80(3) . ?
W11 O49 1.90(4) . ?
W12 O6 1.85(4) . ?
W12 O18 2.27(2) . ?
W12 O21 2.02(4) . ?
W12 O35 1.90(3) . ?
W12 O40 1.87(2) . ?
W12 O47 1.60(3) . ?
W13 O6 1.93(4) . ?
W13 O31 2.27(3) . ?
W13 O45 1.86(3) . ?
W13 O51 1.79(4) . ?
W13 O52 1.95(5) . ?
W13 O57 1.94(3) . ?
W14 O10 2.01(3) . ?
W14 O12 1.97(4) . ?
W14 O19 2.26(3) . ?
W14 O23 1.90(4) . ?
W14 O43 1.60(4) . ?
W14 O54 2.41(5) . ?
W15 O16 1.62(4) . ?
W15 O30 2.45(3) . ?
W15 O33 1.92(4) . ?
W15 O37 1.90(4) . ?
W15 O55 2.15(4) . ?
W15 O62 2.21(3) . ?
W16 O24 2.34(4) . ?
W16 O27 1.947(18) . ?
W16 O42 1.94(2) . ?
W16 O50 1.96(6) . ?
W16 O55 1.85(3) . ?
W16 O59 1.88(5) . ?
W18 O3 1.949(18) . ?
W18 O24 2.40(4) . ?
W18 O26 1.92(4) . ?
W18 O42 1.95(2) . ?
W18 O52 1.89(6) . ?
W18 O56 1.89(5) . ?
W19 O11 2.10(3) . ?
W19 O12 1.99(4) . ?
W19 O13 1.76(4) . ?
W19 O19 2.35(3) . ?
W19 O22 1.96(4) . ?
W19 O41 1.73(3) . ?
W20 Cs5 3.705(10) 3_666 ?
W20 O3 1.934(19) . ?
W20 O24 2.46(3) . ?
W20 O25 1.90(5) . ?
W20 O27 1.95(2) . ?
W20 O49 1.97(5) . ?
W20 O58 1.82(4) . ?
Cs3 Cs7 3.645(11) 1_556 ?
Cs5 Cs5 2.43(2) 3_666 ?
Cs5 Cs6 5.408(12) 3_666 ?
Cs5 O14 2.83(4) . ?
Cs5 O14 3.15(4) 3_666 ?
Cs5 O17 3.38(4) . ?
Cs5 O25 3.61(4) . ?
Cs5 O32 3.69(3) . ?
Cs5 O49 3.58(4) . ?
Cs5 O49 3.19(3) 3_666 ?
Cs5 O58 2.50(7) 3_666 ?
Cs6 O27 3.03(4) . ?
Cs6 O59 3.47(5) . ?
Cs7 O11 3.26(5) . ?
Cs7 O12 3.26(3) . ?
Cs7 O41 3.68(5) . ?
Cs7 O54 3.77(5) . ?
P1 O18 1.59(3) . ?
P1 O19 1.71(3) . ?
P1 O38 1.55(3) . ?
P1 O39 1.42(3) . ?
P2 O24 1.52(4) . ?
P2 O29 1.56(4) . ?
P2 O30 1.44(3) . ?
P2 O31 1.50(4) . ?

loop_
_smtbx_masks_void_nr
_smtbx_masks_void_average_x
_smtbx_masks_void_average_y
_smtbx_masks_void_average_z
_smtbx_masks_void_volume
_smtbx_masks_void_count_electrons
_smtbx_masks_void_content
1 -0.451 -0.061 -0.415 9237.6 6923.4 ?
